data_4103914
loop_
_publ_author_name
'Amos B. Smith III'
'Todd Bosanac'
'Kallol Basu'

_publ_section_title
;
 Evolution of the Total Synthesis of (-)-Okilactomycin Exploiting a Tandem
 Oxy-Cope Rearrangement/Oxidation, a Petasis-Ferrier Union/Rearrangement,
 and Ring-Closing Metathesis
;
_journal_name_full 'Journal of the American Chemical Society'
_journal_page_first 2348
_journal_page_last 2358
_journal_paper_doi 10.1021/ja8084669
_journal_volume 131
_journal_year 2009
_chemical_formula_sum 'C22 H34 O4'
_chemical_formula_weight 362.49
_space_group_IT_number 4
_symmetry_cell_setting monoclinic
_symmetry_Int_Tables_number 4
_symmetry_space_group_name_Hall 'P 2yb'
_symmetry_space_group_name_H-M 'P 1 21 1'
_atom_sites_solution_hydrogens geom
_atom_sites_solution_primary direct
_audit_creation_method SHELXL-97
_cell_angle_alpha 90.00
_cell_angle_beta 108.581(9)
_cell_angle_gamma 90.00
_cell_formula_units_Z 2
_cell_length_a 10.291(12)
_cell_length_b 7.147(5)
_cell_length_c 14.561(12)
_cell_measurement_temperature 143(1)
_cell_volume 1015.1(16)
_computing_data_collection 'CrystalClear (Rigaku, 1999)'
_computing_data_reduction 'CrystalClear (Rigaku, 1999)'
_computing_structure_refinement 'SHELXL-97 (Sheldrick, 1997)'
_computing_structure_solution 'SIR97 (Altomare, 1999)'
_diffrn_ambient_temperature 143(1)
_diffrn_measured_fraction_theta_full 0.991
_diffrn_measured_fraction_theta_max 0.991
_diffrn_measurement_device 'CCD Area Detector'
_diffrn_measurement_device_type 'Rigaku Mercury'
_diffrn_measurement_method 'phi and omega rotations'
_diffrn_radiation_monochromator graphite
_diffrn_radiation_source 'rotating anode'
_diffrn_radiation_type MoK\a
_diffrn_radiation_wavelength 0.71069
_diffrn_reflns_av_R_equivalents 0.0132
_diffrn_reflns_av_sigmaI/netI 0.0223
_diffrn_reflns_limit_h_max 11
_diffrn_reflns_limit_h_min -12
_diffrn_reflns_limit_k_max 8
_diffrn_reflns_limit_k_min -7
_diffrn_reflns_limit_l_max 13
_diffrn_reflns_limit_l_min -17
_diffrn_reflns_number 4785
_diffrn_reflns_theta_full 25.35
_diffrn_reflns_theta_max 25.35
_diffrn_reflns_theta_min 2.92
_exptl_absorpt_coefficient_mu 0.080
_exptl_absorpt_correction_T_max 1.0000
_exptl_absorpt_correction_T_min 0.8165
_exptl_absorpt_correction_type multi-scan
_exptl_crystal_density_diffrn 1.186
_exptl_crystal_density_method 'not measured'
_exptl_crystal_F_000 396
_exptl_crystal_size_max 0.40
_exptl_crystal_size_mid 0.27
_exptl_crystal_size_min 0.05
_refine_diff_density_max 0.151
_refine_diff_density_min -0.175
_refine_diff_density_rms 0.036
_refine_ls_abs_structure_details 'Flack H D (1983), Acta Cryst. A39, 876-881'
_refine_ls_abs_structure_Flack 1.2(9)
_refine_ls_extinction_method none
_refine_ls_goodness_of_fit_ref 1.067
_refine_ls_hydrogen_treatment constr
_refine_ls_matrix_type full
_refine_ls_number_parameters 240
_refine_ls_number_reflns 3063
_refine_ls_number_restraints 1
_refine_ls_restrained_S_all 1.067
_refine_ls_R_factor_all 0.0361
_refine_ls_R_factor_gt 0.0338
_refine_ls_shift/su_max 0.000
_refine_ls_shift/su_mean 0.000
_refine_ls_structure_factor_coef Fsqd
_refine_ls_weighting_details 'calc w=1/[\s^2^(Fo^2^)+(0.0502P)^2^+0.1541P] where P=(Fo^2^+2Fc^2^)/3'
_refine_ls_weighting_scheme calc
_refine_ls_wR_factor_gt 0.0851
_refine_ls_wR_factor_ref 0.0876
_reflns_number_gt 2911
_reflns_number_total 3063
_reflns_threshold_expression >2sigma(I)
_cod_data_source_file ja8084669_si_004.cif
_cod_data_source_block shelxl
_cod_original_sg_symbol_H-M 'P 21 '
_cod_database_code 4103914

loop_
_symmetry_equiv_pos_as_xyz
'x, y, z'
'-x, y+1/2, -z'

loop_
_atom_site_label
_atom_site_type_symbol
_atom_site_fract_x
_atom_site_fract_y
_atom_site_fract_z
_atom_site_U_iso_or_equiv
_atom_site_adp_type
_atom_site_occupancy
_atom_site_symmetry_multiplicity
_atom_site_calc_flag
_atom_site_refinement_flags
C1 C 0.58564(17) 0.7276(3) 0.15180(12) 0.0231(4) Uani 1 1 d .
H1 H 0.5940 0.5999 0.1299 0.031 Uiso 1 1 calc R
C2 C 0.64818(18) 0.8613(3) 0.09474(12) 0.0311(4) Uani 1 1 d .
H2A H 0.6113 0.8315 0.0263 0.041 Uiso 1 1 calc R
H2B H 0.6211 0.9884 0.1034 0.041 Uiso 1 1 calc R
C3 C 0.80161(18) 0.8516(3) 0.12516(13) 0.0260(4) Uani 1 1 d .
C4 C 0.87347(17) 0.8354(3) 0.23246(12) 0.0261(4) Uani 1 1 d .
H4 H 0.9680 0.7950 0.2424 0.035 Uiso 1 1 calc R
C5 C 0.80127(17) 0.6827(3) 0.27259(12) 0.0241(4) Uani 1 1 d .
H5 H 0.8022 0.5673 0.2364 0.032 Uiso 1 1 calc R
C6 C 0.86955(18) 0.6405(3) 0.37999(13) 0.0263(4) Uani 1 1 d .
H6 H 0.8681 0.7540 0.4174 0.035 Uiso 1 1 calc R
C7 C 0.79637(19) 0.4832(3) 0.41561(13) 0.0285(4) Uani 1 1 d .
H7A H 0.8629 0.4212 0.4696 0.038 Uiso 1 1 calc R
H7B H 0.7643 0.3919 0.3640 0.038 Uiso 1 1 calc R
C8 C 0.67381(18) 0.5430(3) 0.44795(12) 0.0284(4) Uani 1 1 d .
H8 H 0.6406 0.6641 0.4181 0.038 Uiso 1 1 calc R
C9 C 0.5570(2) 0.4020(3) 0.41399(13) 0.0343(5) Uani 1 1 d .
H9A H 0.4893 0.4288 0.4457 0.046 Uiso 1 1 calc R
H9B H 0.5926 0.2774 0.4332 0.046 Uiso 1 1 calc R
C10 C 0.48758(19) 0.4059(3) 0.30423(13) 0.0299(4) Uani 1 1 d .
H10A H 0.5574 0.4115 0.2726 0.040 Uiso 1 1 calc R
H10B H 0.4363 0.2909 0.2842 0.040 Uiso 1 1 calc R
C11 C 0.39106(18) 0.5717(3) 0.27149(13) 0.0283(4) Uani 1 1 d .
H11A H 0.4355 0.6820 0.3065 0.038 Uiso 1 1 calc R
H11B H 0.3095 0.5485 0.2895 0.038 Uiso 1 1 calc R
C12 C 0.34676(17) 0.6146(3) 0.16213(12) 0.0238(4) Uani 1 1 d .
H12 H 0.3558 0.4990 0.1285 0.032 Uiso 1 1 calc R
C13 C 0.19449(18) 0.6782(3) 0.12235(13) 0.0290(4) Uani 1 1 d .
H13A H 0.1388 0.5754 0.0874 0.039 Uiso 1 1 calc R
H13B H 0.1624 0.7108 0.1761 0.039 Uiso 1 1 calc R
C14 C 0.17730(17) 0.8468(3) 0.05471(12) 0.0262(4) Uani 1 1 d .
H14 H 0.0801 0.8734 0.0221 0.035 Uiso 1 1 calc R
C15 C 0.25074(18) 1.0191(3) 0.11192(13) 0.0265(4) Uani 1 1 d .
H15 H 0.2545 1.1151 0.0647 0.035 Uiso 1 1 calc R
C16 C 0.40034(17) 0.9603(3) 0.16770(12) 0.0236(4) Uani 1 1 d .
H16A H 0.4633 1.0530 0.1576 0.031 Uiso 1 1 calc R
H16B H 0.4128 0.9546 0.2365 0.031 Uiso 1 1 calc R
C17 C 0.43237(17) 0.7684(3) 0.13256(11) 0.0221(4) Uani 1 1 d .
C18 C 0.24960(17) 0.8090(3) -0.01723(13) 0.0275(4) Uani 1 1 d .
C19 C 0.8779(2) 1.0247(3) 0.28318(14) 0.0339(5) Uani 1 1 d .
H19A H 0.9134 1.1184 0.2504 0.051 Uiso 1 1 calc R
H19B H 0.9360 1.0152 0.3493 0.051 Uiso 1 1 calc R
H19C H 0.7870 1.0589 0.2816 0.051 Uiso 1 1 calc R
C20 C 1.01921(19) 0.5835(3) 0.39681(15) 0.0371(5) Uani 1 1 d .
H20A H 1.0219 0.4777 0.3568 0.056 Uiso 1 1 calc R
H20B H 1.0615 0.5510 0.4637 0.056 Uiso 1 1 calc R
H20C H 1.0678 0.6862 0.3804 0.056 Uiso 1 1 calc R
C21 C 0.7189(2) 0.5668(3) 0.55805(13) 0.0397(5) Uani 1 1 d .
H21A H 0.6433 0.6125 0.5768 0.060 Uiso 1 1 calc R
H21B H 0.7932 0.6546 0.5778 0.060 Uiso 1 1 calc R
H21C H 0.7484 0.4483 0.5886 0.060 Uiso 1 1 calc R
C22 C 0.17256(19) 1.1016(3) 0.17552(14) 0.0365(5) Uani 1 1 d .
H22A H 0.0806 1.1309 0.1363 0.055 Uiso 1 1 calc R
H22B H 0.2176 1.2136 0.2061 0.055 Uiso 1 1 calc R
H22C H 0.1703 1.0123 0.2242 0.055 Uiso 1 1 calc R
O1 O 0.65885(11) 0.73710(17) 0.25345(8) 0.0221(3) Uani 1 1 d .
O2 O 0.86240(13) 0.8567(2) 0.06617(9) 0.0348(3) Uani 1 1 d .
O3 O 0.20450(13) 0.8170(2) -0.10455(8) 0.0344(3) Uani 1 1 d .
O4 O 0.38384(12) 0.76940(18) 0.02545(8) 0.0257(3) Uani 1 1 d .

loop_
_atom_site_aniso_label
_atom_site_aniso_U_11
_atom_site_aniso_U_22
_atom_site_aniso_U_33
_atom_site_aniso_U_23
_atom_site_aniso_U_13
_atom_site_aniso_U_12
C1 0.0196(8) 0.0293(9) 0.0201(8) -0.0025(8) 0.0059(7) -0.0006(8)
C2 0.0222(9) 0.0472(12) 0.0234(8) 0.0029(9) 0.0066(7) -0.0023(9)
C3 0.0238(9) 0.0277(10) 0.0281(9) -0.0035(9) 0.0106(7) -0.0051(8)
C4 0.0168(8) 0.0356(11) 0.0254(8) -0.0010(9) 0.0057(6) 0.0003(8)
C5 0.0186(8) 0.0270(10) 0.0259(9) -0.0029(8) 0.0062(7) 0.0015(7)
C6 0.0255(9) 0.0244(10) 0.0258(9) -0.0011(8) 0.0035(7) 0.0007(8)
C7 0.0282(9) 0.0258(10) 0.0285(9) 0.0021(8) 0.0047(7) 0.0025(8)
C8 0.0289(10) 0.0290(10) 0.0254(9) 0.0030(8) 0.0059(7) 0.0027(8)
C9 0.0330(11) 0.0347(12) 0.0351(10) 0.0091(9) 0.0106(8) 0.0002(9)
C10 0.0285(10) 0.0253(10) 0.0348(10) 0.0014(9) 0.0087(8) -0.0068(8)
C11 0.0255(9) 0.0315(11) 0.0300(9) -0.0019(9) 0.0116(7) -0.0024(8)
C12 0.0211(8) 0.0262(10) 0.0241(8) -0.0033(8) 0.0073(7) -0.0031(8)
C13 0.0219(9) 0.0338(11) 0.0291(9) -0.0048(9) 0.0049(7) -0.0080(8)
C14 0.0184(8) 0.0337(10) 0.0237(8) 0.0003(9) 0.0029(6) -0.0024(8)
C15 0.0213(8) 0.0303(10) 0.0258(9) 0.0005(8) 0.0045(7) -0.0003(8)
C16 0.0182(8) 0.0268(10) 0.0245(8) -0.0030(8) 0.0052(7) -0.0040(7)
C17 0.0197(8) 0.0284(10) 0.0163(8) -0.0023(8) 0.0029(6) -0.0031(8)
C18 0.0219(9) 0.0306(11) 0.0267(9) -0.0029(8) 0.0031(7) -0.0065(8)
C19 0.0355(11) 0.0327(11) 0.0300(9) 0.0004(9) 0.0057(8) -0.0081(9)
C20 0.0242(9) 0.0405(12) 0.0403(11) 0.0061(10) 0.0014(8) 0.0027(9)
C21 0.0383(11) 0.0481(13) 0.0292(9) 0.0035(10) 0.0060(8) 0.0108(10)
C22 0.0223(9) 0.0465(12) 0.0398(11) -0.0143(11) 0.0087(8) -0.0027(9)
O1 0.0173(6) 0.0282(7) 0.0198(6) -0.0011(5) 0.0047(4) 0.0001(5)
O2 0.0275(7) 0.0482(9) 0.0321(7) -0.0040(7) 0.0145(5) -0.0058(7)
O3 0.0298(7) 0.0474(9) 0.0212(6) -0.0018(7) 0.0012(5) -0.0040(7)
O4 0.0207(6) 0.0361(7) 0.0188(5) -0.0021(6) 0.0042(5) -0.0024(5)

loop_
_atom_type_symbol
_atom_type_description
_atom_type_scat_dispersion_real
_atom_type_scat_dispersion_imag
_atom_type_scat_source
C C 0.0033 0.0016 'International Tables Vol C Tables 4.2.6.8 and 6.1.1.4'
H H 0.0000 0.0000 'International Tables Vol C Tables 4.2.6.8 and 6.1.1.4'
O O 0.0106 0.0060 'International Tables Vol C Tables 4.2.6.8 and 6.1.1.4'

loop_
_geom_angle_atom_site_label_1
_geom_angle_atom_site_label_2
_geom_angle_atom_site_label_3
_geom_angle
O1 C1 C2 110.89(15)
O1 C1 C17 110.49(13)
C2 C1 C17 111.44(15)
C3 C2 C1 113.26(16)
O2 C3 C2 121.42(17)
O2 C3 C4 122.91(17)
C2 C3 C4 115.67(14)
C3 C4 C19 111.14(16)
C3 C4 C5 108.21(14)
C19 C4 C5 112.75(15)
O1 C5 C6 110.85(13)
O1 C5 C4 108.49(14)
C6 C5 C4 114.17(14)
C5 C6 C7 112.10(15)
C5 C6 C20 109.07(14)
C7 C6 C20 109.14(16)
C6 C7 C8 116.01(17)
C9 C8 C21 110.97(16)
C9 C8 C7 110.79(17)
C21 C8 C7 110.29(16)
C8 C9 C10 112.61(15)
C11 C10 C9 112.50(16)
C10 C11 C12 115.28(15)
C11 C12 C17 114.83(14)
C11 C12 C13 111.97(14)
C17 C12 C13 106.44(16)
C14 C13 C12 111.46(15)
C18 C14 C13 109.18(17)
C18 C14 C15 104.82(15)
C13 C14 C15 110.17(14)
C22 C15 C14 111.95(16)
C22 C15 C16 114.46(16)
C14 C15 C16 107.45(15)
C17 C16 C15 110.48(14)
O4 C17 C16 108.13(13)
O4 C17 C1 100.07(12)
C16 C17 C1 115.13(14)
O4 C17 C12 105.36(13)
C16 C17 C12 109.81(14)
C1 C17 C12 117.02(16)
O3 C18 O4 119.16(16)
O3 C18 C14 128.38(17)
O4 C18 C14 112.38(15)
C1 O1 C5 110.57(12)
C18 O4 C17 115.98(12)

loop_
_geom_bond_atom_site_label_1
_geom_bond_atom_site_label_2
_geom_bond_distance
C1 O1 1.433(2)
C1 C2 1.536(3)
C1 C17 1.539(3)
C2 C3 1.499(3)
C3 O2 1.214(2)
C3 C4 1.505(3)
C4 C19 1.535(3)
C4 C5 1.536(3)
C5 O1 1.455(3)
C5 C6 1.527(3)
C6 C7 1.532(3)
C6 C20 1.535(3)
C7 C8 1.541(3)
C8 C9 1.525(3)
C8 C21 1.530(3)
C9 C10 1.529(3)
C10 C11 1.522(3)
C11 C12 1.541(3)
C12 C17 1.553(3)
C12 C13 1.555(3)
C13 C14 1.531(3)
C14 C18 1.490(3)
C14 C15 1.543(3)
C15 C22 1.526(3)
C15 C16 1.552(3)
C16 C17 1.536(3)
C17 O4 1.478(2)
C18 O3 1.208(2)
C18 O4 1.352(3)
